data_4085722
loop_
_publ_author_name
'Brosmer, Jonathan L.'
'Diaconescu, Paula L.'

_publ_section_title
;
 Yttrium-Alkyl Complexes Supported by a Ferrocene-Based Phosphinimine
 Ligand
;
_journal_issue 11
_journal_name_full Organometallics
_journal_page_first 2567
_journal_paper_doi 10.1021/om501227t
_journal_volume 34
_journal_year 2015
_chemical_formula_sum 'C73 H87 Fe N2 O2 P2 Si Y'
_chemical_formula_weight 1259.24
_chemical_name_systematic
; 
 ? 
;
_space_group_IT_number 2
_symmetry_cell_setting triclinic
_symmetry_space_group_name_Hall '-P 1'
_symmetry_space_group_name_H-M 'P -1'
_atom_sites_solution_hydrogens geom
_atom_sites_solution_primary direct
_atom_sites_solution_secondary difmap
_audit_creation_method SHELXL-97
_cell_angle_alpha 92.576(5)
_cell_angle_beta 102.380(5)
_cell_angle_gamma 110.943(4)
_cell_formula_units_Z 2
_cell_length_a 13.461(5)
_cell_length_b 14.486(6)
_cell_length_c 20.937(8)
_cell_measurement_temperature 100(2)
_cell_volume 3691(2)
_computing_structure_refinement 'SHELXL-97 (Sheldrick, 1997)'
_computing_structure_solution 'SHELXS-97 (Sheldrick, 1990)'
_diffrn_ambient_temperature 100(2)
_diffrn_measured_fraction_theta_full 0.992
_diffrn_measured_fraction_theta_max 0.992
_diffrn_radiation_monochromator graphite
_diffrn_radiation_source 'fine-focus sealed tube'
_diffrn_radiation_type MoK\a
_diffrn_radiation_wavelength 0.71073
_diffrn_reflns_av_R_equivalents 0.0457
_diffrn_reflns_av_sigmaI/netI 0.0584
_diffrn_reflns_limit_h_max 15
_diffrn_reflns_limit_h_min -16
_diffrn_reflns_limit_k_max 17
_diffrn_reflns_limit_k_min -17
_diffrn_reflns_limit_l_max 24
_diffrn_reflns_limit_l_min -24
_diffrn_reflns_number 36477
_diffrn_reflns_theta_full 25.00
_diffrn_reflns_theta_max 25.00
_diffrn_reflns_theta_min 3.52
_exptl_absorpt_coefficient_mu 1.079
_exptl_absorpt_correction_T_max 0.9596
_exptl_absorpt_correction_T_min 0.7781
_exptl_absorpt_correction_type multi-scan
_exptl_absorpt_process_details 'Bruker AXS area detector scaling and absorption correction'
_exptl_crystal_density_diffrn 1.133
_exptl_crystal_density_method 'not measured'
_exptl_crystal_description plate
_exptl_crystal_F_000 1328
_exptl_crystal_size_max 0.14
_exptl_crystal_size_mid 0.12
_exptl_crystal_size_min 0.09
_refine_diff_density_max 0.377
_refine_diff_density_min -0.289
_refine_diff_density_rms 0.070
_refine_ls_extinction_method none
_refine_ls_goodness_of_fit_ref 1.070
_refine_ls_hydrogen_treatment constr
_refine_ls_matrix_type full
_refine_ls_number_parameters 755
_refine_ls_number_reflns 12893
_refine_ls_number_restraints 0
_refine_ls_restrained_S_all 1.070
_refine_ls_R_factor_all 0.0605
_refine_ls_R_factor_gt 0.0405
_refine_ls_shift/su_max 0.014
_refine_ls_shift/su_mean 0.000
_refine_ls_structure_factor_coef Fsqd
_refine_ls_weighting_details 'calc w=1/[\s^2^(Fo^2^)+(0.0572P)^2^+0.0000P] where P=(Fo^2^+2Fc^2^)/3'
_refine_ls_weighting_scheme calc
_refine_ls_wR_factor_gt 0.1030
_refine_ls_wR_factor_ref 0.1090
_reflns_number_gt 9809
_reflns_number_total 12893
_reflns_threshold_expression >2sigma(I)
_cod_data_source_file om501227t_si_002.cif
_cod_data_source_block pld1316sm
_cod_depositor_comments 'Adding full bibliography for 4085721--4085722.cif.'
_cod_original_cell_volume 3691(3)
_cod_original_sg_symbol_H-M P-1
_cod_database_code 4085722

loop_
_symmetry_equiv_pos_as_xyz
'x, y, z'
'-x, -y, -z'

loop_
_atom_site_label
_atom_site_type_symbol
_atom_site_fract_x
_atom_site_fract_y
_atom_site_fract_z
_atom_site_U_iso_or_equiv
_atom_site_adp_type
_atom_site_occupancy
_atom_site_symmetry_multiplicity
_atom_site_calc_flag
_atom_site_refinement_flags
Y1 Y 0.02931(2) 0.51784(2) 0.277253(13) 0.01486(9) Uani 1 1 d .
Fe1 Fe -0.04853(3) 0.64155(3) 0.427405(19) 0.01801(11) Uani 1 1 d .
Si1 Si 0.16578(7) 0.34159(6) 0.33098(4) 0.0209(2) Uani 1 1 d .
P1 P 0.26088(6) 0.74191(5) 0.35302(3) 0.01566(17) Uani 1 1 d .
P2 P -0.19460(6) 0.56542(6) 0.20684(4) 0.01670(18) Uani 1 1 d .
N1 N 0.13791(18) 0.66940(17) 0.35361(11) 0.0160(5) Uani 1 1 d .
N2 N -0.12254(19) 0.56412(18) 0.27804(11) 0.0186(6) Uani 1 1 d .
O1 O 0.16657(15) 0.57849(14) 0.23590(9) 0.0173(4) Uani 1 1 d .
O2 O -0.09122(15) 0.42765(14) 0.18857(9) 0.0171(4) Uani 1 1 d .
C1 C 0.0577(2) 0.3882(2) 0.33700(14) 0.0217(7) Uani 1 1 d .
H1A H 0.0698 0.4112 0.3843 0.026 Uiso 1 1 calc R
H1B H -0.0126 0.3299 0.3246 0.026 Uiso 1 1 calc R
C2 C 0.3014(3) 0.4469(2) 0.34919(19) 0.0400(9) Uani 1 1 d .
H2A H 0.3588 0.4209 0.3473 0.060 Uiso 1 1 calc R
H2B H 0.3165 0.4821 0.3934 0.060 Uiso 1 1 calc R
H2C H 0.3003 0.4930 0.3165 0.060 Uiso 1 1 calc R
C3 C 0.1786(3) 0.2511(3) 0.39081(17) 0.0401(9) Uani 1 1 d .
H3A H 0.1120 0.1904 0.3793 0.060 Uiso 1 1 calc R
H3B H 0.1882 0.2816 0.4356 0.060 Uiso 1 1 calc R
H3C H 0.2423 0.2343 0.3888 0.060 Uiso 1 1 calc R
C4 C 0.1437(3) 0.2752(3) 0.24745(16) 0.0368(9) Uani 1 1 d .
H4A H 0.1348 0.3187 0.2140 0.055 Uiso 1 1 calc R
H4B H 0.0775 0.2142 0.2387 0.055 Uiso 1 1 calc R
H4C H 0.2072 0.2578 0.2458 0.055 Uiso 1 1 calc R
C5 C 0.1070(2) 0.6814(2) 0.41420(13) 0.0168(6) Uani 1 1 d .
C6 C 0.0899(2) 0.7652(2) 0.44097(14) 0.0197(7) Uani 1 1 d .
H6 H 0.0964 0.8275 0.4204 0.024 Uiso 1 1 calc R
C7 C 0.0629(2) 0.7452(2) 0.50239(14) 0.0252(7) Uani 1 1 d .
H7 H 0.0467 0.7907 0.5323 0.030 Uiso 1 1 calc R
C8 C 0.0616(2) 0.6491(2) 0.51326(14) 0.0231(7) Uani 1 1 d .
H8 H 0.0439 0.6148 0.5521 0.028 Uiso 1 1 calc R
C9 C 0.0883(2) 0.6095(2) 0.45934(14) 0.0201(7) Uani 1 1 d .
H9 H 0.0926 0.5423 0.4535 0.024 Uiso 1 1 calc R
C10 C -0.1532(2) 0.5829(2) 0.33669(13) 0.0174(6) Uani 1 1 d .
C11 C -0.1617(2) 0.6729(2) 0.36053(14) 0.0229(7) Uani 1 1 d .
H11 H -0.1478 0.7346 0.3385 0.027 Uiso 1 1 calc R
C12 C -0.1933(2) 0.6596(3) 0.42105(14) 0.0275(8) Uani 1 1 d .
H12 H -0.2052 0.7104 0.4492 0.033 Uiso 1 1 calc R
C13 C -0.2041(2) 0.5624(3) 0.43491(15) 0.0293(8) Uani 1 1 d .
H13 H -0.2244 0.5329 0.4748 0.035 Uiso 1 1 calc R
C14 C -0.1796(2) 0.5141(2) 0.38320(14) 0.0233(7) Uani 1 1 d .
H14 H -0.1799 0.4449 0.3801 0.028 Uiso 1 1 calc R
C15 C 0.2356(2) 0.6623(2) 0.22326(13) 0.0150(6) Uani 1 1 d .
C16 C 0.2650(2) 0.6708(2) 0.16189(13) 0.0164(6) Uani 1 1 d .
C17 C 0.3324(2) 0.7632(2) 0.15111(14) 0.0193(7) Uani 1 1 d .
H17 H 0.3490 0.7690 0.1093 0.023 Uiso 1 1 calc R
C18 C 0.3777(2) 0.8488(2) 0.19770(14) 0.0197(7) Uani 1 1 d .
C19 C 0.3534(2) 0.8380(2) 0.25840(14) 0.0182(7) Uani 1 1 d .
H19 H 0.3857 0.8936 0.2921 0.022 Uiso 1 1 calc R
C20 C 0.2826(2) 0.7475(2) 0.27161(13) 0.0166(6) Uani 1 1 d .
C21 C 0.2222(2) 0.5797(2) 0.10854(14) 0.0204(7) Uani 1 1 d .
C22 C 0.2525(3) 0.4944(2) 0.13713(15) 0.0271(8) Uani 1 1 d .
H22A H 0.2210 0.4353 0.1037 0.041 Uiso 1 1 calc R
H22B H 0.2232 0.4784 0.1760 0.041 Uiso 1 1 calc R
H22C H 0.3325 0.5152 0.1498 0.041 Uiso 1 1 calc R
C23 C 0.0971(2) 0.5455(2) 0.08333(15) 0.0266(7) Uani 1 1 d .
H23A H 0.0789 0.5999 0.0646 0.040 Uiso 1 1 calc R
H23B H 0.0626 0.5271 0.1200 0.040 Uiso 1 1 calc R
H23C H 0.0701 0.4876 0.0493 0.040 Uiso 1 1 calc R
C24 C 0.2726(3) 0.6031(2) 0.04972(15) 0.0340(9) Uani 1 1 d .
H24A H 0.2431 0.5434 0.0170 0.051 Uiso 1 1 calc R
H24B H 0.3525 0.6241 0.0645 0.051 Uiso 1 1 calc R
H24C H 0.2544 0.6568 0.0298 0.051 Uiso 1 1 calc R
C25 C 0.4505(3) 0.9513(2) 0.18500(15) 0.0268(8) Uani 1 1 d .
C26 C 0.3934(3) 1.0238(3) 0.1892(2) 0.0442(10) Uani 1 1 d .
H26A H 0.4422 1.0906 0.1845 0.066 Uiso 1 1 calc R
H26B H 0.3751 1.0251 0.2320 0.066 Uiso 1 1 calc R
H26C H 0.3260 1.0025 0.1537 0.066 Uiso 1 1 calc R
C27 C 0.5606(3) 0.9899(3) 0.23721(17) 0.0374(9) Uani 1 1 d .
H27A H 0.5981 0.9436 0.2346 0.056 Uiso 1 1 calc R
H27B H 0.5473 0.9949 0.2812 0.056 Uiso 1 1 calc R
H27C H 0.6065 1.0558 0.2291 0.056 Uiso 1 1 calc R
C28 C 0.4781(3) 0.9490(3) 0.11789(16) 0.0393(9) Uani 1 1 d .
H28A H 0.4105 0.9285 0.0827 0.059 Uiso 1 1 calc R
H28B H 0.5140 0.9014 0.1147 0.059 Uiso 1 1 calc R
H28C H 0.5276 1.0156 0.1133 0.059 Uiso 1 1 calc R
C29 C -0.1949(2) 0.3903(2) 0.15396(13) 0.0159(6) Uani 1 1 d .
C30 C -0.2449(2) 0.2955(2) 0.11425(13) 0.0171(6) Uani 1 1 d .
C31 C -0.3561(2) 0.2641(2) 0.08243(13) 0.0191(7) Uani 1 1 d .
H31 H -0.3898 0.2004 0.0566 0.023 Uiso 1 1 calc R
C32 C -0.4215(2) 0.3196(2) 0.08574(13) 0.0191(7) Uani 1 1 d .
C33 C -0.3712(2) 0.4122(2) 0.12317(13) 0.0185(7) Uani 1 1 d .
H33 H -0.4122 0.4530 0.1261 0.022 Uiso 1 1 calc R
C34 C -0.2605(2) 0.4467(2) 0.15693(13) 0.0161(6) Uani 1 1 d .
C35 C -0.1803(2) 0.2289(2) 0.10802(14) 0.0197(7) Uani 1 1 d .
C36 C -0.1528(3) 0.1915(2) 0.17418(15) 0.0271(7) Uani 1 1 d .
H36A H -0.2208 0.1545 0.1867 0.041 Uiso 1 1 calc R
H36B H -0.1071 0.2486 0.2080 0.041 Uiso 1 1 calc R
H36C H -0.1128 0.1477 0.1702 0.041 Uiso 1 1 calc R
C37 C -0.0744(2) 0.2856(2) 0.08756(15) 0.0245(7) Uani 1 1 d .
H37A H -0.0339 0.2418 0.0848 0.037 Uiso 1 1 calc R
H37B H -0.0289 0.3440 0.1204 0.037 Uiso 1 1 calc R
H37C H -0.0926 0.3072 0.0444 0.037 Uiso 1 1 calc R
C38 C -0.2451(3) 0.1377(2) 0.05540(16) 0.0302(8) Uani 1 1 d .
H38A H -0.2655 0.1599 0.0127 0.045 Uiso 1 1 calc R
H38B H -0.3117 0.0962 0.0678 0.045 Uiso 1 1 calc R
H38C H -0.1996 0.0988 0.0520 0.045 Uiso 1 1 calc R
C39 C -0.5441(2) 0.2823(2) 0.05060(15) 0.0244(7) Uani 1 1 d .
C40 C -0.6111(3) 0.2769(3) 0.10184(17) 0.0356(9) Uani 1 1 d .
H40A H -0.6890 0.2554 0.0794 0.053 Uiso 1 1 calc R
H40B H -0.5865 0.3429 0.1273 0.053 Uiso 1 1 calc R
H40C H -0.6006 0.2291 0.1316 0.053 Uiso 1 1 calc R
C41 C -0.5853(3) 0.1791(3) 0.0111(2) 0.0529(12) Uani 1 1 d .
H41A H -0.6638 0.1580 -0.0097 0.079 Uiso 1 1 calc R
H41B H -0.5735 0.1314 0.0407 0.079 Uiso 1 1 calc R
H41C H -0.5450 0.1816 -0.0230 0.079 Uiso 1 1 calc R
C42 C -0.5656(3) 0.3548(3) 0.00408(17) 0.0419(9) Uani 1 1 d .
H42A H -0.5224 0.3607 -0.0288 0.063 Uiso 1 1 calc R
H42B H -0.5443 0.4204 0.0294 0.063 Uiso 1 1 calc R
H42C H -0.6438 0.3300 -0.0183 0.063 Uiso 1 1 calc R
C43 C 0.3692(2) 0.7102(2) 0.40332(14) 0.0180(6) Uani 1 1 d .
C44 C 0.3590(2) 0.6761(2) 0.46344(15) 0.0244(7) Uani 1 1 d .
H44 H 0.2962 0.6715 0.4789 0.029 Uiso 1 1 calc R
C45 C 0.4395(3) 0.6487(2) 0.50127(16) 0.0295(8) Uani 1 1 d .
H45 H 0.4319 0.6255 0.5424 0.035 Uiso 1 1 calc R
C46 C 0.5308(3) 0.6553(3) 0.47871(17) 0.0337(9) Uani 1 1 d .
H46 H 0.5859 0.6360 0.5040 0.040 Uiso 1 1 calc R
C47 C 0.5416(3) 0.6900(3) 0.41966(17) 0.0365(9) Uani 1 1 d .
H47 H 0.6045 0.6946 0.4043 0.044 Uiso 1 1 calc R
C48 C 0.4624(3) 0.7180(3) 0.38245(16) 0.0288(8) Uani 1 1 d .
H48 H 0.4718 0.7431 0.3421 0.035 Uiso 1 1 calc R
C49 C 0.2877(2) 0.8689(2) 0.38584(14) 0.0177(6) Uani 1 1 d .
C50 C 0.3519(2) 0.9109(2) 0.44896(14) 0.0220(7) Uani 1 1 d .
H50 H 0.3904 0.8760 0.4745 0.026 Uiso 1 1 calc R
C51 C 0.3598(3) 1.0043(2) 0.47489(15) 0.0274(8) Uani 1 1 d .
H51 H 0.4029 1.0321 0.5184 0.033 Uiso 1 1 calc R
C52 C 0.3069(3) 1.0562(2) 0.43877(16) 0.0305(8) Uani 1 1 d .
H52 H 0.3133 1.1200 0.4568 0.037 Uiso 1 1 calc R
C53 C 0.2430(3) 1.0148(2) 0.37509(15) 0.0282(8) Uani 1 1 d .
H53 H 0.2060 1.0507 0.3495 0.034 Uiso 1 1 calc R
C54 C 0.2336(2) 0.9225(2) 0.34938(15) 0.0230(7) Uani 1 1 d .
H54 H 0.1894 0.8947 0.3061 0.028 Uiso 1 1 calc R
C55 C -0.3003(2) 0.6117(2) 0.21235(14) 0.0213(7) Uani 1 1 d .
C56 C -0.3055(3) 0.6957(3) 0.18503(15) 0.0297(8) Uani 1 1 d .
H56 H -0.2535 0.7296 0.1614 0.036 Uiso 1 1 calc R
C57 C -0.3866(3) 0.7300(3) 0.19222(17) 0.0424(10) Uani 1 1 d .
H57 H -0.3901 0.7876 0.1734 0.051 Uiso 1 1 calc R
C58 C -0.4618(3) 0.6816(3) 0.22626(17) 0.0431(10) Uani 1 1 d .
H58 H -0.5171 0.7058 0.2310 0.052 Uiso 1 1 calc R
C59 C -0.4577(3) 0.5975(3) 0.25376(16) 0.0365(9) Uani 1 1 d .
H59 H -0.5098 0.5643 0.2776 0.044 Uiso 1 1 calc R
C60 C -0.3773(2) 0.5621(2) 0.24641(15) 0.0269(8) Uani 1 1 d .
H60 H -0.3748 0.5039 0.2647 0.032 Uiso 1 1 calc R
C61 C -0.1078(2) 0.6453(2) 0.16111(14) 0.0173(6) Uani 1 1 d .
C62 C -0.0054(2) 0.7170(2) 0.19314(15) 0.0226(7) Uani 1 1 d .
H62 H 0.0190 0.7241 0.2398 0.027 Uiso 1 1 calc R
C63 C 0.0608(3) 0.7778(2) 0.15745(16) 0.0274(8) Uani 1 1 d .
H63 H 0.1314 0.8250 0.1795 0.033 Uiso 1 1 calc R
C64 C 0.0244(3) 0.7699(2) 0.08975(16) 0.0315(8) Uani 1 1 d .
H64 H 0.0693 0.8127 0.0654 0.038 Uiso 1 1 calc R
C65 C -0.0776(3) 0.6995(2) 0.05739(15) 0.0273(8) Uani 1 1 d .
H65 H -0.1025 0.6944 0.0109 0.033 Uiso 1 1 calc R
C66 C -0.1430(3) 0.6369(2) 0.09239(14) 0.0230(7) Uani 1 1 d .
H66 H -0.2121 0.5880 0.0698 0.028 Uiso 1 1 calc R
C1S C 0.4309(3) 0.2481(3) 0.30363(19) 0.0474(10) Uani 1 1 d .
H1SA H 0.4345 0.3077 0.2824 0.071 Uiso 1 1 calc R
H1SB H 0.4097 0.2532 0.3452 0.071 Uiso 1 1 calc R
H1SC H 0.3764 0.1889 0.2744 0.071 Uiso 1 1 calc R
C2S C 0.5416(3) 0.2398(2) 0.31737(16) 0.0323(8) Uani 1 1 d .
C3S C 0.6141(3) 0.2784(2) 0.27824(16) 0.0315(8) Uani 1 1 d .
H3S H 0.5937 0.3113 0.2424 0.038 Uiso 1 1 calc R
C4S C 0.7149(3) 0.2700(2) 0.29052(16) 0.0296(8) Uani 1 1 d .
H4S H 0.7632 0.2964 0.2630 0.036 Uiso 1 1 calc R
C5S C 0.7459(3) 0.2230(2) 0.34281(15) 0.0299(8) Uani 1 1 d .
H5S H 0.8153 0.2169 0.3514 0.036 Uiso 1 1 calc R
C6S C 0.6755(3) 0.1855(3) 0.38205(16) 0.0350(9) Uani 1 1 d .
H6S H 0.6969 0.1538 0.4183 0.042 Uiso 1 1 calc R
C7S C 0.5736(3) 0.1929(3) 0.36962(16) 0.0334(8) Uani 1 1 d .
H7S H 0.5255 0.1658 0.3971 0.040 Uiso 1 1 calc R

loop_
_atom_site_aniso_label
_atom_site_aniso_U_11
_atom_site_aniso_U_22
_atom_site_aniso_U_33
_atom_site_aniso_U_23
_atom_site_aniso_U_13
_atom_site_aniso_U_12
Y1 0.01253(15) 0.01717(15) 0.01447(15) 0.00041(11) 0.00191(11) 0.00612(12)
Fe1 0.0137(2) 0.0259(2) 0.0134(2) 0.00005(18) 0.00210(17) 0.00735(19)
Si1 0.0219(5) 0.0207(4) 0.0197(4) 0.0000(4) 0.0018(4) 0.0098(4)
P1 0.0140(4) 0.0175(4) 0.0137(4) -0.0013(3) 0.0018(3) 0.0053(3)
P2 0.0152(4) 0.0203(4) 0.0146(4) -0.0013(3) 0.0003(3) 0.0092(3)
N1 0.0148(13) 0.0197(13) 0.0129(12) 0.0008(10) 0.0038(10) 0.0057(11)
N2 0.0170(13) 0.0259(14) 0.0136(12) -0.0018(11) -0.0003(10) 0.0117(11)
O1 0.0161(10) 0.0183(11) 0.0163(10) 0.0011(8) 0.0055(8) 0.0043(9)
O2 0.0137(10) 0.0197(11) 0.0175(10) -0.0010(8) 0.0024(8) 0.0070(9)
C1 0.0234(17) 0.0214(16) 0.0209(16) 0.0028(13) 0.0065(13) 0.0085(14)
C2 0.0260(19) 0.0278(19) 0.063(3) -0.0054(18) 0.0038(18) 0.0124(16)
C3 0.053(2) 0.042(2) 0.038(2) 0.0119(17) 0.0140(18) 0.031(2)
C4 0.031(2) 0.054(2) 0.0282(19) -0.0053(17) 0.0019(15) 0.0244(18)
C5 0.0109(14) 0.0223(16) 0.0131(14) -0.0017(12) -0.0011(12) 0.0042(12)
C6 0.0165(16) 0.0217(16) 0.0192(16) -0.0014(13) 0.0058(13) 0.0050(13)
C7 0.0167(16) 0.0353(19) 0.0173(16) -0.0058(14) 0.0027(13) 0.0045(14)
C8 0.0146(16) 0.0352(19) 0.0148(15) 0.0033(14) 0.0018(12) 0.0050(14)
C9 0.0141(15) 0.0262(17) 0.0176(15) 0.0028(13) 0.0013(12) 0.0061(13)
C10 0.0122(15) 0.0254(16) 0.0135(14) 0.0009(12) 0.0008(12) 0.0072(13)
C11 0.0237(17) 0.0300(18) 0.0179(16) -0.0007(13) -0.0005(13) 0.0172(15)
C12 0.0184(17) 0.047(2) 0.0182(16) -0.0070(15) 0.0005(13) 0.0174(16)
C13 0.0138(16) 0.051(2) 0.0168(16) 0.0045(15) 0.0043(13) 0.0045(15)
C14 0.0134(15) 0.0286(18) 0.0213(16) 0.0022(14) -0.0013(13) 0.0034(14)
C15 0.0108(14) 0.0189(15) 0.0162(15) 0.0009(12) 0.0017(12) 0.0077(12)
C16 0.0148(15) 0.0209(16) 0.0135(14) 0.0011(12) 0.0029(12) 0.0071(13)
C17 0.0172(16) 0.0250(17) 0.0180(15) 0.0033(13) 0.0085(12) 0.0080(13)
C18 0.0164(16) 0.0221(16) 0.0206(16) 0.0004(13) 0.0050(13) 0.0072(13)
C19 0.0141(15) 0.0187(16) 0.0176(15) -0.0047(12) 0.0011(12) 0.0036(13)
C20 0.0128(15) 0.0221(16) 0.0146(15) -0.0003(12) 0.0022(12) 0.0071(13)
C21 0.0216(16) 0.0183(16) 0.0180(15) -0.0007(12) 0.0072(13) 0.0027(13)
C22 0.0309(19) 0.0227(17) 0.0275(18) -0.0060(14) 0.0064(15) 0.0114(15)
C23 0.0286(18) 0.0228(17) 0.0210(16) -0.0012(13) -0.0013(14) 0.0058(14)
C24 0.044(2) 0.0260(18) 0.0233(18) -0.0079(14) 0.0166(16) -0.0006(16)
C25 0.0309(19) 0.0223(17) 0.0221(17) 0.0013(14) 0.0091(14) 0.0028(15)
C26 0.053(3) 0.0263(19) 0.055(2) 0.0143(18) 0.019(2) 0.0133(18)
C27 0.0268(19) 0.033(2) 0.036(2) -0.0043(16) 0.0063(16) -0.0060(16)
C28 0.048(2) 0.0288(19) 0.0268(19) 0.0006(15) 0.0165(17) -0.0055(17)
C29 0.0138(15) 0.0211(16) 0.0115(14) 0.0020(12) 0.0042(12) 0.0043(13)
C30 0.0190(16) 0.0176(15) 0.0158(15) 0.0040(12) 0.0058(12) 0.0073(13)
C31 0.0207(16) 0.0205(16) 0.0140(15) -0.0008(12) 0.0032(12) 0.0063(13)
C32 0.0161(16) 0.0253(17) 0.0134(15) 0.0015(13) 0.0010(12) 0.0067(13)
C33 0.0223(16) 0.0217(16) 0.0143(15) 0.0031(12) 0.0045(13) 0.0113(13)
C34 0.0165(15) 0.0179(15) 0.0131(14) 0.0014(12) 0.0031(12) 0.0060(13)
C35 0.0162(15) 0.0187(16) 0.0226(16) -0.0007(13) 0.0019(13) 0.0069(13)
C36 0.0298(19) 0.0222(17) 0.0334(19) 0.0058(14) 0.0086(15) 0.0139(15)
C37 0.0262(18) 0.0249(17) 0.0245(17) 0.0003(14) 0.0085(14) 0.0110(14)
C38 0.0241(18) 0.0261(18) 0.0362(19) -0.0076(15) -0.0004(15) 0.0104(15)
C39 0.0170(16) 0.0281(18) 0.0242(17) -0.0034(14) -0.0011(13) 0.0084(14)
C40 0.0209(18) 0.043(2) 0.039(2) 0.0050(17) 0.0052(16) 0.0080(16)
C41 0.024(2) 0.053(3) 0.066(3) -0.033(2) -0.0163(19) 0.0150(18)
C42 0.028(2) 0.058(3) 0.032(2) 0.0127(18) -0.0039(16) 0.0133(18)
C43 0.0160(15) 0.0186(15) 0.0177(15) -0.0028(12) 0.0003(12) 0.0074(13)
C44 0.0168(16) 0.0317(18) 0.0241(17) 0.0013(14) 0.0020(13) 0.0104(14)
C45 0.0267(19) 0.035(2) 0.0242(17) 0.0021(15) -0.0033(14) 0.0139(16)
C46 0.0261(19) 0.040(2) 0.033(2) -0.0066(16) -0.0071(15) 0.0201(16)
C47 0.0218(18) 0.060(2) 0.033(2) -0.0012(18) 0.0055(15) 0.0231(18)
C48 0.0245(18) 0.042(2) 0.0238(17) 0.0016(15) 0.0060(14) 0.0172(16)
C49 0.0148(15) 0.0204(16) 0.0181(15) 0.0009(13) 0.0063(12) 0.0058(13)
C50 0.0188(16) 0.0218(16) 0.0227(16) -0.0002(13) 0.0042(13) 0.0056(13)
C51 0.0223(17) 0.0288(18) 0.0250(17) -0.0071(14) 0.0032(14) 0.0052(15)
C52 0.034(2) 0.0221(17) 0.036(2) -0.0027(15) 0.0107(16) 0.0119(15)
C53 0.0343(19) 0.0262(18) 0.0281(18) 0.0055(14) 0.0081(15) 0.0155(15)
C54 0.0263(17) 0.0222(16) 0.0201(16) 0.0004(13) 0.0059(13) 0.0089(14)
C55 0.0196(16) 0.0290(18) 0.0142(15) -0.0059(13) -0.0032(13) 0.0130(14)
C56 0.038(2) 0.041(2) 0.0181(16) 0.0019(15) 0.0043(15) 0.0268(17)
C57 0.059(3) 0.062(3) 0.0260(19) 0.0059(18) 0.0045(18) 0.050(2)
C58 0.041(2) 0.072(3) 0.029(2) -0.0072(19) -0.0013(17) 0.044(2)
C59 0.0228(18) 0.057(3) 0.0271(19) -0.0123(18) 0.0018(15) 0.0166(18)
C60 0.0192(17) 0.0317(19) 0.0262(17) -0.0074(15) -0.0004(14) 0.0102(15)
C61 0.0175(16) 0.0175(15) 0.0187(15) 0.0014(12) 0.0019(12) 0.0103(13)
C62 0.0236(17) 0.0253(17) 0.0200(16) 0.0003(13) 0.0015(13) 0.0132(14)
C63 0.0249(18) 0.0246(17) 0.0298(18) 0.0034(14) 0.0037(15) 0.0075(15)
C64 0.033(2) 0.0316(19) 0.0294(19) 0.0077(15) 0.0131(16) 0.0079(16)
C65 0.035(2) 0.0289(18) 0.0195(16) 0.0040(14) 0.0062(15) 0.0147(16)
C66 0.0218(17) 0.0248(17) 0.0209(16) -0.0012(13) 0.0008(13) 0.0102(14)
C1S 0.044(2) 0.054(3) 0.050(2) -0.005(2) 0.0096(19) 0.029(2)
C2S 0.032(2) 0.0306(19) 0.0320(19) -0.0084(16) 0.0071(16) 0.0110(16)
C3S 0.038(2) 0.0266(18) 0.0251(18) -0.0002(15) 0.0062(16) 0.0080(16)
C4S 0.0293(19) 0.0258(18) 0.0247(18) -0.0040(14) 0.0068(15) 0.0005(15)
C5S 0.0220(18) 0.036(2) 0.0223(17) -0.0028(15) 0.0012(14) 0.0027(15)
C6S 0.034(2) 0.041(2) 0.0221(18) 0.0027(16) 0.0026(15) 0.0077(17)
C7S 0.034(2) 0.038(2) 0.0257(18) 0.0015(16) 0.0126(16) 0.0081(17)

loop_
_atom_type_symbol
_atom_type_description
_atom_type_scat_dispersion_real
_atom_type_scat_dispersion_imag
_atom_type_scat_source
C C 0.0033 0.0016 'International Tables Vol C Tables 4.2.6.8 and 6.1.1.4'
H H 0.0000 0.0000 'International Tables Vol C Tables 4.2.6.8 and 6.1.1.4'
N N 0.0061 0.0033 'International Tables Vol C Tables 4.2.6.8 and 6.1.1.4'
O O 0.0106 0.0060 'International Tables Vol C Tables 4.2.6.8 and 6.1.1.4'
P P 0.1023 0.0942 'International Tables Vol C Tables 4.2.6.8 and 6.1.1.4'
Fe Fe 0.3463 0.8444 'International Tables Vol C Tables 4.2.6.8 and 6.1.1.4'
Y Y -2.7962 3.5667 'International Tables Vol C Tables 4.2.6.8 and 6.1.1.4'
Si Si 0.0817 0.0704 'International Tables Vol C Tables 4.2.6.8 and 6.1.1.4'

loop_
_geom_angle_atom_site_label_1
_geom_angle_atom_site_label_2
_geom_angle_atom_site_label_3
_geom_angle
O1 Y1 O2 98.78(7)
O1 Y1 N2 131.80(8)
O2 Y1 N2 77.80(8)
O1 Y1 C1 106.53(9)
O2 Y1 C1 99.86(9)
N2 Y1 C1 121.52(9)
O1 Y1 N1 78.88(8)
O2 Y1 N1 155.87(8)
N2 Y1 N1 85.92(8)
C1 Y1 N1 103.84(9)
O1 Y1 P2 115.43(6)
O2 Y1 P2 57.34(5)
N2 Y1 P2 25.39(6)
C1 Y1 P2 134.14(7)
N1 Y1 P2 101.63(6)
C6 Fe1 C11 103.92(13)
C6 Fe1 C7 41.09(12)
C11 Fe1 C7 122.20(13)
C6 Fe1 C12 118.21(13)
C11 Fe1 C12 40.91(12)
C7 Fe1 C12 106.05(13)
C6 Fe1 C8 68.84(12)
C11 Fe1 C8 160.36(12)
C7 Fe1 C8 40.62(13)
C12 Fe1 C8 125.11(12)
C6 Fe1 C13 154.78(13)
C11 Fe1 C13 68.61(14)
C7 Fe1 C13 121.22(12)
C12 Fe1 C13 40.55(13)
C8 Fe1 C13 109.77(13)
C6 Fe1 C10 122.33(12)
C11 Fe1 C10 41.02(11)
C7 Fe1 C10 159.40(13)
C12 Fe1 C10 68.82(12)
C8 Fe1 C10 158.16(12)
C13 Fe1 C10 68.65(12)
C6 Fe1 C9 68.83(13)
C11 Fe1 C9 155.64(12)
C7 Fe1 C9 68.39(13)
C12 Fe1 C9 163.12(12)
C8 Fe1 C9 40.52(11)
C13 Fe1 C9 127.52(13)
C10 Fe1 C9 122.01(12)
C6 Fe1 C5 40.99(11)
C11 Fe1 C5 118.51(12)
C7 Fe1 C5 68.85(12)
C12 Fe1 C5 153.71(13)
C8 Fe1 C5 68.71(12)
C13 Fe1 C5 163.82(13)
C10 Fe1 C5 106.44(11)
C9 Fe1 C5 40.94(12)
C6 Fe1 C14 161.01(12)
C11 Fe1 C14 68.93(13)
C7 Fe1 C14 157.53(12)
C12 Fe1 C14 68.60(13)
C8 Fe1 C14 123.48(13)
C13 Fe1 C14 40.69(12)
C10 Fe1 C14 40.99(12)
C9 Fe1 C14 110.06(13)
C5 Fe1 C14 125.69(12)
C1 Si1 C2 110.15(15)
C1 Si1 C4 113.10(14)
C2 Si1 C4 107.43(17)
C1 Si1 C3 112.99(15)
C2 Si1 C3 106.83(18)
C4 Si1 C3 105.96(17)
N1 P1 C20 112.77(12)
N1 P1 C49 110.42(13)
C20 P1 C49 105.92(13)
N1 P1 C43 114.56(13)
C20 P1 C43 107.36(13)
C49 P1 C43 105.19(13)
N2 P2 C34 114.40(13)
N2 P2 C61 109.54(13)
C34 P2 C61 105.93(13)
N2 P2 C55 112.00(13)
C34 P2 C55 106.85(14)
C61 P2 C55 107.75(14)
C34 P2 Y1 93.39(10)
C61 P2 Y1 85.32(10)
C55 P2 Y1 151.17(9)
C5 N1 P1 114.90(18)
C5 N1 Y1 118.08(17)
P1 N1 Y1 124.46(12)
C10 N2 P2 121.47(19)
C10 N2 Y1 123.24(17)
P2 N2 Y1 115.16(12)
C15 O1 Y1 143.51(17)
C29 O2 Y1 148.09(17)
Si1 C1 Y1 122.81(15)
Si1 C1 H1A 106.6
Y1 C1 H1A 106.6
Si1 C1 H1B 106.6
Y1 C1 H1B 106.6
H1A C1 H1B 106.6
Si1 C2 H2A 109.5
Si1 C2 H2B 109.5
H2A C2 H2B 109.5
Si1 C2 H2C 109.5
H2A C2 H2C 109.5
H2B C2 H2C 109.5
Si1 C3 H3A 109.5
Si1 C3 H3B 109.5
H3A C3 H3B 109.5
Si1 C3 H3C 109.5
H3A C3 H3C 109.5
H3B C3 H3C 109.5
Si1 C4 H4A 109.5
Si1 C4 H4B 109.5
H4A C4 H4B 109.5
Si1 C4 H4C 109.5
H4A C4 H4C 109.5
H4B C4 H4C 109.5
C6 C5 C9 107.2(3)
C6 C5 N1 127.6(3)
C9 C5 N1 125.2(3)
C6 C5 Fe1 68.69(16)
C9 C5 Fe1 69.30(16)
N1 C5 Fe1 127.41(18)
C7 C6 C5 108.1(3)
C7 C6 Fe1 69.76(17)
C5 C6 Fe1 70.32(16)
C7 C6 H6 126.0
C5 C6 H6 126.0
Fe1 C6 H6 126.0
C8 C7 C6 108.1(3)
C8 C7 Fe1 69.94(17)
C6 C7 Fe1 69.15(16)
C8 C7 H7 125.9
C6 C7 H7 125.9
Fe1 C7 H7 125.9
C9 C8 C7 108.2(3)
C9 C8 Fe1 69.77(16)
C7 C8 Fe1 69.44(17)
C9 C8 H8 125.9
C7 C8 H8 125.9
Fe1 C8 H8 125.9
C8 C9 C5 108.4(3)
C8 C9 Fe1 69.71(17)
C5 C9 Fe1 69.76(16)
C8 C9 H9 125.8
C5 C9 H9 125.8
Fe1 C9 H9 125.8
N2 C10 C11 126.8(3)
N2 C10 C14 125.5(3)
C11 C10 C14 107.7(3)
N2 C10 Fe1 125.78(19)
C11 C10 Fe1 69.12(16)
C14 C10 Fe1 69.78(16)
C12 C11 C10 107.9(3)
C12 C11 Fe1 69.65(17)
C10 C11 Fe1 69.87(16)
C12 C11 H11 126.0
C10 C11 H11 126.0
Fe1 C11 H11 126.0
C13 C12 C11 108.2(3)
C13 C12 Fe1 69.98(18)
C11 C12 Fe1 69.44(17)
C13 C12 H12 125.9
C11 C12 H12 125.9
Fe1 C12 H12 125.9
C12 C13 C14 108.6(3)
C12 C13 Fe1 69.46(18)
C14 C13 Fe1 69.95(17)
C12 C13 H13 125.7
C14 C13 H13 125.7
Fe1 C13 H13 125.7
C13 C14 C10 107.5(3)
C13 C14 Fe1 69.36(17)
C10 C14 Fe1 69.23(16)
C13 C14 H14 126.2
C10 C14 H14 126.2
Fe1 C14 H14 126.2
O1 C15 C20 119.9(2)
O1 C15 C16 122.1(2)
C20 C15 C16 118.0(3)
C17 C16 C15 118.3(3)
C17 C16 C21 120.8(2)
C15 C16 C21 120.9(2)
C16 C17 C18 124.4(3)
C16 C17 H17 117.8
C18 C17 H17 117.8
C19 C18 C17 116.6(3)
C19 C18 C25 119.3(3)
C17 C18 C25 124.1(3)
C18 C19 C20 121.8(3)
C18 C19 H19 119.1
C20 C19 H19 119.1
C19 C20 C15 120.7(3)
C19 C20 P1 117.6(2)
C15 C20 P1 121.6(2)
C24 C21 C23 108.0(3)
C24 C21 C16 112.1(2)
C23 C21 C16 109.6(2)
C24 C21 C22 107.0(3)
C23 C21 C22 110.2(2)
C16 C21 C22 110.0(2)
C21 C22 H22A 109.5
C21 C22 H22B 109.5
H22A C22 H22B 109.5
C21 C22 H22C 109.5
H22A C22 H22C 109.5
H22B C22 H22C 109.5
C21 C23 H23A 109.5
C21 C23 H23B 109.5
H23A C23 H23B 109.5
C21 C23 H23C 109.5
H23A C23 H23C 109.5
H23B C23 H23C 109.5
C21 C24 H24A 109.5
C21 C24 H24B 109.5
H24A C24 H24B 109.5
C21 C24 H24C 109.5
H24A C24 H24C 109.5
H24B C24 H24C 109.5
C26 C25 C18 109.3(3)
C26 C25 C28 109.2(3)
C18 C25 C28 112.9(2)
C26 C25 C27 109.0(3)
C18 C25 C27 109.8(3)
C28 C25 C27 106.4(3)
C25 C26 H26A 109.5
C25 C26 H26B 109.5
H26A C26 H26B 109.5
C25 C26 H26C 109.5
H26A C26 H26C 109.5
H26B C26 H26C 109.5
C25 C27 H27A 109.5
C25 C27 H27B 109.5
H27A C27 H27B 109.5
C25 C27 H27C 109.5
H27A C27 H27C 109.5
H27B C27 H27C 109.5
C25 C28 H28A 109.5
C25 C28 H28B 109.5
H28A C28 H28B 109.5
C25 C28 H28C 109.5
H28A C28 H28C 109.5
H28B C28 H28C 109.5
O2 C29 C34 118.5(2)
O2 C29 C30 123.8(3)
C34 C29 C30 117.7(2)
C31 C30 C29 117.6(3)
C31 C30 C35 121.0(2)
C29 C30 C35 121.4(2)
C30 C31 C32 124.9(3)
C30 C31 H31 117.6
C32 C31 H31 117.6
C33 C32 C31 116.8(3)
C33 C32 C39 119.7(3)
C31 C32 C39 123.5(3)
C32 C33 C34 120.7(3)
C32 C33 H33 119.6
C34 C33 H33 119.6
C33 C34 C29 122.4(3)
C33 C34 P2 121.4(2)
C29 C34 P2 116.3(2)
C36 C35 C30 109.1(2)
C36 C35 C37 109.8(2)
C30 C35 C37 111.1(2)
C36 C35 C38 108.1(3)
C30 C35 C38 112.3(2)
C37 C35 C38 106.2(2)
C35 C36 H36A 109.5
C35 C36 H36B 109.5
H36A C36 H36B 109.5
C35 C36 H36C 109.5
H36A C36 H36C 109.5
H36B C36 H36C 109.5
C35 C37 H37A 109.5
C35 C37 H37B 109.5
H37A C37 H37B 109.5
C35 C37 H37C 109.5
H37A C37 H37C 109.5
H37B C37 H37C 109.5
C35 C38 H38A 109.5
C35 C38 H38B 109.5
H38A C38 H38B 109.5
C35 C38 H38C 109.5
H38A C38 H38C 109.5
H38B C38 H38C 109.5
C42 C39 C41 108.7(3)
C42 C39 C40 107.8(3)
C41 C39 C40 108.3(3)
C42 C39 C32 110.2(3)
C41 C39 C32 112.4(3)
C40 C39 C32 109.4(2)
C39 C40 H40A 109.5
C39 C40 H40B 109.5
H40A C40 H40B 109.5
C39 C40 H40C 109.5
H40A C40 H40C 109.5
H40B C40 H40C 109.5
C39 C41 H41A 109.5
C39 C41 H41B 109.5
H41A C41 H41B 109.5
C39 C41 H41C 109.5
H41A C41 H41C 109.5
H41B C41 H41C 109.5
C39 C42 H42A 109.5
C39 C42 H42B 109.5
H42A C42 H42B 109.5
C39 C42 H42C 109.5
H42A C42 H42C 109.5
H42B C42 H42C 109.5
C48 C43 C44 118.6(3)
C48 C43 P1 121.1(2)
C44 C43 P1 120.3(2)
C45 C44 C43 120.8(3)
C45 C44 H44 119.6
C43 C44 H44 119.6
C46 C45 C44 119.5(3)
C46 C45 H45 120.2
C44 C45 H45 120.2
C47 C46 C45 119.8(3)
C47 C46 H46 120.1
C45 C46 H46 120.1
C46 C47 C48 120.8(3)
C46 C47 H47 119.6
C48 C47 H47 119.6
C47 C48 C43 120.6(3)
C47 C48 H48 119.7
C43 C48 H48 119.7
C50 C49 C54 118.7(3)
C50 C49 P1 122.0(2)
C54 C49 P1 119.0(2)
C49 C50 C51 119.9(3)
C49 C50 H50 120.0
C51 C50 H50 120.0
C52 C51 C50 121.0(3)
C52 C51 H51 119.5
C50 C51 H51 119.5
C51 C52 C53 119.4(3)
C51 C52 H52 120.3
C53 C52 H52 120.3
C54 C53 C52 120.1(3)
C54 C53 H53 119.9
C52 C53 H53 119.9
C53 C54 C49 120.9(3)
C53 C54 H54 119.5
C49 C54 H54 119.5
C56 C55 C60 119.6(3)
C56 C55 P2 122.1(2)
C60 C55 P2 118.3(2)
C57 C56 C55 119.9(3)
C57 C56 H56 120.0
C55 C56 H56 120.0
C58 C57 C56 120.4(4)
C58 C57 H57 119.8
C56 C57 H57 119.8
C57 C58 C59 120.3(3)
C57 C58 H58 119.8
C59 C58 H58 119.8
C58 C59 C60 119.7(3)
C58 C59 H59 120.1
C60 C59 H59 120.1
C59 C60 C55 120.0(3)
C59 C60 H60 120.0
C55 C60 H60 120.0
C62 C61 C66 118.9(3)
C62 C61 P2 121.0(2)
C66 C61 P2 120.1(2)
C63 C62 C61 120.5(3)
C63 C62 H62 119.8
C61 C62 H62 119.8
C64 C63 C62 120.1(3)
C64 C63 H63 120.0
C62 C63 H63 120.0
C63 C64 C65 120.0(3)
C63 C64 H64 120.0
C65 C64 H64 120.0
C66 C65 C64 120.3(3)
C66 C65 H65 119.8
C64 C65 H65 119.8
C65 C66 C61 120.2(3)
C65 C66 H66 119.9
C61 C66 H66 119.9
C2S C1S H1SA 109.5
C2S C1S H1SB 109.5
H1SA C1S H1SB 109.5
C2S C1S H1SC 109.5
H1SA C1S H1SC 109.5
H1SB C1S H1SC 109.5
C7S C2S C3S 118.3(3)
C7S C2S C1S 120.5(3)
C3S C2S C1S 121.2(3)
C4S C3S C2S 121.2(3)
C4S C3S H3S 119.4
C2S C3S H3S 119.4
C3S C4S C5S 120.0(3)
C3S C4S H4S 120.0
C5S C4S H4S 120.0
C6S C5S C4S 119.3(3)
C6S C5S H5S 120.3
C4S C5S H5S 120.3
C5S C6S C7S 121.0(3)
C5S C6S H6S 119.5
C7S C6S H6S 119.5
C2S C7S C6S 120.3(3)
C2S C7S H7S 119.9
C6S C7S H7S 119.9

loop_
_geom_bond_atom_site_label_1
_geom_bond_atom_site_label_2
_geom_bond_distance
Y1 O1 2.128(2)
Y1 O2 2.1822(19)
Y1 N2 2.371(2)
Y1 C1 2.399(3)
Y1 N1 2.429(2)
Y1 P2 3.3771(13)
Fe1 C6 2.026(3)
Fe1 C11 2.031(3)
Fe1 C7 2.034(3)
Fe1 C12 2.034(3)
Fe1 C8 2.041(3)
Fe1 C13 2.041(3)
Fe1 C10 2.041(3)
Fe1 C9 2.041(3)
Fe1 C5 2.047(3)
Fe1 C14 2.049(3)
Si1 C1 1.833(3)
Si1 C2 1.861(3)
Si1 C4 1.869(3)
Si1 C3 1.880(3)
P1 N1 1.616(2)
P1 C20 1.791(3)
P1 C49 1.815(3)
P1 C43 1.820(3)
P2 N2 1.600(2)
P2 C34 1.785(3)
P2 C61 1.798(3)
P2 C55 1.798(3)
N1 C5 1.439(3)
N2 C10 1.422(3)
O1 C15 1.317(3)
O2 C29 1.326(3)
C1 H1A 0.9900
C1 H1B 0.9900
C2 H2A 0.9800
C2 H2B 0.9800
C2 H2C 0.9800
C3 H3A 0.9800
C3 H3B 0.9800
C3 H3C 0.9800
C4 H4A 0.9800
C4 H4B 0.9800
C4 H4C 0.9800
C5 C6 1.426(4)
C5 C9 1.430(4)
C6 C7 1.425(4)
C6 H6 1.0000
C7 C8 1.414(4)
C7 H7 1.0000
C8 C9 1.413(4)
C8 H8 1.0000
C9 H9 1.0000
C10 C11 1.427(4)
C10 C14 1.432(4)
C11 C12 1.421(4)
C11 H11 1.0000
C12 C13 1.412(5)
C12 H12 1.0000
C13 C14 1.422(4)
C13 H13 1.0000
C14 H14 1.0000
C15 C20 1.416(4)
C15 C16 1.421(4)
C16 C17 1.383(4)
C16 C21 1.540(4)
C17 C18 1.398(4)
C17 H17 0.9500
C18 C19 1.380(4)
C18 C25 1.531(4)
C19 C20 1.398(4)
C19 H19 0.9500
C21 C24 1.524(4)
C21 C23 1.536(4)
C21 C22 1.541(4)
C22 H22A 0.9800
C22 H22B 0.9800
C22 H22C 0.9800
C23 H23A 0.9800
C23 H23B 0.9800
C23 H23C 0.9800
C24 H24A 0.9800
C24 H24B 0.9800
C24 H24C 0.9800
C25 C26 1.516(5)
C25 C28 1.531(4)
C25 C27 1.537(4)
C26 H26A 0.9800
C26 H26B 0.9800
C26 H26C 0.9800
C27 H27A 0.9800
C27 H27B 0.9800
C27 H27C 0.9800
C28 H28A 0.9800
C28 H28B 0.9800
C28 H28C 0.9800
C29 C34 1.408(4)
C29 C30 1.424(4)
C30 C31 1.396(4)
C30 C35 1.531(4)
C31 C32 1.397(4)
C31 H31 0.9500
C32 C33 1.379(4)
C32 C39 1.538(4)
C33 C34 1.398(4)
C33 H33 0.9500
C35 C36 1.529(4)
C35 C37 1.531(4)
C35 C38 1.534(4)
C36 H36A 0.9800
C36 H36B 0.9800
C36 H36C 0.9800
C37 H37A 0.9800
C37 H37B 0.9800
C37 H37C 0.9800
C38 H38A 0.9800
C38 H38B 0.9800
C38 H38C 0.9800
C39 C42 1.524(5)
C39 C41 1.525(4)
C39 C40 1.530(4)
C40 H40A 0.9800
C40 H40B 0.9800
C40 H40C 0.9800
C41 H41A 0.9800
C41 H41B 0.9800
C41 H41C 0.9800
C42 H42A 0.9800
C42 H42B 0.9800
C42 H42C 0.9800
C43 C48 1.384(4)
C43 C44 1.389(4)
C44 C45 1.388(4)
C44 H44 0.9500
C45 C46 1.382(5)
C45 H45 0.9500
C46 C47 1.372(5)
C46 H46 0.9500
C47 C48 1.375(4)
C47 H47 0.9500
C48 H48 0.9500
C49 C50 1.388(4)
C49 C54 1.391(4)
C50 C51 1.394(4)
C50 H50 0.9500
C51 C52 1.359(4)
C51 H51 0.9500
C52 C53 1.394(4)
C52 H52 0.9500
C53 C54 1.371(4)
C53 H53 0.9500
C54 H54 0.9500
C55 C56 1.384(4)
C55 C60 1.389(4)
C56 C57 1.383(5)
C56 H56 0.9500
C57 C58 1.368(5)
C57 H57 0.9500
C58 C59 1.384(5)
C58 H58 0.9500
C59 C60 1.386(4)
C59 H59 0.9500
C60 H60 0.9500
C61 C62 1.395(4)
C61 C66 1.400(4)
C62 C63 1.383(4)
C62 H62 0.9500
C63 C64 1.382(4)
C63 H63 0.9500
C64 C65 1.386(4)
C64 H64 0.9500
C65 C66 1.379(4)
C65 H65 0.9500
C66 H66 0.9500
C1S C2S 1.505(5)
C1S H1SA 0.9800
C1S H1SB 0.9800
C1S H1SC 0.9800
C2S C7S 1.384(5)
C2S C3S 1.389(5)
C3S C4S 1.377(5)
C3S H3S 0.9500
C4S C5S 1.381(5)
C4S H4S 0.9500
C5S C6S 1.369(5)
C5S H5S 0.9500
C6S C7S 1.385(5)
C6S H6S 0.9500
C7S H7S 0.9500

loop_
_platon_squeeze_void_nr
_platon_squeeze_void_average_x
_platon_squeeze_void_average_y
_platon_squeeze_void_average_z
_platon_squeeze_void_volume
_platon_squeeze_void_count_electrons
_platon_squeeze_void_content
1 -0.000 -0.000 0.004 632 54 ' '
2 0.444 0.500 0.620 7 0 ' '
3 0.555 0.500 0.380 7 0 ' '
